data_4038282
loop_
_publ_author_name
'Carlson, Angela S.'
'Liu, En-Chih'
'Topczewski, Joseph J.'

_publ_section_title
;
 A Cascade Reaction of Cinnamyl Azides with Acrylates Directly Generates
 Tetrahydro-Pyrrolo-Pyrazole Heterocycles.
;
_journal_issue 9
_journal_name_full 'The Journal of organic chemistry'
_journal_page_first 6044
_journal_page_last 6059
_journal_paper_doi 10.1021/acs.joc.0c00535
_journal_volume 85
_journal_year 2020
_chemical_formula_sum 'C13 H15 N3 O2'
_chemical_formula_weight 245.28
_space_group_crystal_system orthorhombic
_space_group_IT_number 19
_space_group_name_Hall 'P 2ac 2ab'
_space_group_name_H-M_alt 'P 21 21 21'
_atom_sites_solution_hydrogens mixed
_audit_creation_method SHELXL-2018/3
_cell_angle_alpha 90
_cell_angle_beta 90
_cell_angle_gamma 90
_cell_formula_units_Z 4
_cell_length_a 6.0964(2)
_cell_length_b 10.1676(3)
_cell_length_c 19.2632(7)
_cell_measurement_reflns_used 2986
_cell_measurement_temperature 100(2)
_cell_measurement_theta_max 30.41
_cell_measurement_theta_min 2.91
_cell_volume 1194.04(7)
_computing_structure_refinement 'SHELXL-2018/3 (Sheldrick, 2018)'
_computing_structure_solution 'SHELXT 2014/5 (Sheldrick, 2014)'
_diffrn_ambient_temperature 100(2)
_diffrn_measured_fraction_theta_full 0.996
_diffrn_measured_fraction_theta_max 0.995
_diffrn_measurement_device_type Bruker_APEX-II_CCD
_diffrn_radiation_type MoK\a
_diffrn_radiation_wavelength 0.71073
_diffrn_reflns_av_R_equivalents 0.0293
_diffrn_reflns_av_unetI/netI 0.0362
_diffrn_reflns_Laue_measured_fraction_full 0.996
_diffrn_reflns_Laue_measured_fraction_max 0.995
_diffrn_reflns_limit_h_max 6
_diffrn_reflns_limit_h_min -8
_diffrn_reflns_limit_k_max 14
_diffrn_reflns_limit_k_min -14
_diffrn_reflns_limit_l_max 25
_diffrn_reflns_limit_l_min -27
_diffrn_reflns_number 9728
_diffrn_reflns_point_group_measured_fraction_full 0.989
_diffrn_reflns_point_group_measured_fraction_max 0.977
_diffrn_reflns_theta_full 25.242
_diffrn_reflns_theta_max 30.471
_diffrn_reflns_theta_min 2.265
_exptl_absorpt_coefficient_mu 0.095
_exptl_crystal_colour colorless
_exptl_crystal_density_diffrn 1.364
_exptl_crystal_description needle
_exptl_crystal_F_000 520
_exptl_crystal_size_max 0.200
_exptl_crystal_size_mid 0.120
_exptl_crystal_size_min 0.040
_refine_diff_density_max 0.319
_refine_diff_density_min -0.187
_refine_diff_density_rms 0.051
_refine_ls_abs_structure_details
;
 Flack x determined using 1212 quotients [(I+)-(I-)]/[(I+)+(I-)]
 (Parsons, Flack and Wagner, Acta Cryst. B69 (2013) 249-259).
;
_refine_ls_abs_structure_Flack 0.8(5)
_refine_ls_extinction_method none
_refine_ls_goodness_of_fit_ref 0.947
_refine_ls_hydrogen_treatment mixed
_refine_ls_matrix_type full
_refine_ls_number_parameters 170
_refine_ls_number_reflns 3562
_refine_ls_number_restraints 0
_refine_ls_restrained_S_all 0.947
_refine_ls_R_factor_all 0.0448
_refine_ls_R_factor_gt 0.0384
_refine_ls_shift/su_max 0.000
_refine_ls_shift/su_mean 0.000
_refine_ls_structure_factor_coef Fsqd
_refine_ls_weighting_details 'w=1/[\s^2^(Fo^2^)+(0.0731P)^2^+0.1458P] where P=(Fo^2^+2Fc^2^)/3'
_refine_ls_weighting_scheme calc
_refine_ls_wR_factor_gt 0.1016
_refine_ls_wR_factor_ref 0.1073
_reflns_Friedel_coverage 0.697
_reflns_Friedel_fraction_full 0.979
_reflns_Friedel_fraction_max 0.952
_reflns_number_gt 3196
_reflns_number_total 3562
_reflns_threshold_expression 'I > 2\s(I)'
_cod_data_source_file jo0c00535_si_002.cif
_cod_data_source_block 19081z_a
_cod_depositor_comments 'Adding full bibliography for 4038279--4038282.cif.'
_cod_database_code 4038282
_shelx_shelxl_version_number 2018/3
_shelx_space_group_comment
;
The symmetry employed for this shelxl refinement is uniquely defined
by the following loop, which should always be used as a source of
symmetry information in preference to the above space-group names.
They are only intended as comments.
;
_shelx_estimated_absorpt_t_min 0.981
_shelx_estimated_absorpt_t_max 0.996

loop_
_space_group_symop_operation_xyz
'x, y, z'
'-x+1/2, -y, z+1/2'
'-x, y+1/2, -z+1/2'
'x+1/2, -y+1/2, -z'

loop_
_atom_site_label
_atom_site_type_symbol
_atom_site_fract_x
_atom_site_fract_y
_atom_site_fract_z
_atom_site_U_iso_or_equiv
_atom_site_adp_type
_atom_site_occupancy
_atom_site_site_symmetry_order
_atom_site_calc_flag
_atom_site_refinement_flags_posn
_atom_site_refinement_flags_adp
_atom_site_refinement_flags_occupancy
_atom_site_disorder_assembly
_atom_site_disorder_group
O1 O 0.7140(2) 0.53070(12) 0.26903(6) 0.0200(3) Uani 1 1 d . . . . .
N1 N 1.0445(3) 0.30015(14) 0.40277(8) 0.0153(3) Uani 1 1 d . . . . .
H1 H 0.994(4) 0.245(2) 0.4355(12) 0.018 Uiso 1 1 d . U . . .
C1 C 0.6201(3) 0.58813(19) 0.20691(10) 0.0222(4) Uani 1 1 d . . . . .
H1A H 0.728320 0.645859 0.184851 0.033 Uiso 1 1 calc R U . . .
H1B H 0.489716 0.639372 0.219316 0.033 Uiso 1 1 calc R U . . .
H1C H 0.578754 0.517987 0.174564 0.033 Uiso 1 1 calc R U . . .
O2 O 0.3951(2) 0.42705(15) 0.28801(7) 0.0245(3) Uani 1 1 d . . . . .
N2 N 0.5144(3) 0.38346(13) 0.47286(7) 0.0147(3) Uani 1 1 d . . . . .
C2 C 0.5813(3) 0.44980(16) 0.30419(8) 0.0147(3) Uani 1 1 d . . . . .
C3 C 0.7000(3) 0.38949(15) 0.36575(8) 0.0135(3) Uani 1 1 d . . . . .
N3 N 0.5484(2) 0.31463(14) 0.41096(7) 0.0140(3) Uani 1 1 d . . . . .
H3 H 0.418(4) 0.295(2) 0.3918(12) 0.017 Uiso 1 1 d . U . . .
C4 C 0.8975(3) 0.30295(16) 0.34316(8) 0.0145(3) Uani 1 1 d . . . . .
H4A H 0.848032 0.213008 0.331208 0.017 Uiso 1 1 calc R U . . .
H4AB H 0.971820 0.341658 0.302297 0.017 Uiso 1 1 calc R U . . .
C5 C 1.0393(3) 0.43488(17) 0.43014(9) 0.0163(3) Uani 1 1 d . . . . .
H5A H 1.150467 0.489861 0.406454 0.020 Uiso 1 1 calc R U . . .
H5AB H 1.071221 0.434746 0.480525 0.020 Uiso 1 1 calc R U . . .
C6 C 0.8052(3) 0.49008(15) 0.41649(8) 0.0136(3) Uani 1 1 d . . . . .
H6 H 0.808553 0.581052 0.396788 0.016 Uiso 1 1 calc R U . . .
C7 C 0.6521(3) 0.47902(16) 0.47784(8) 0.0139(3) Uani 1 1 d . . . . .
C9 C 0.4832(3) 0.56255(17) 0.58730(9) 0.0180(3) Uani 1 1 d . . . . .
H9 H 0.368031 0.500407 0.581932 0.022 Uiso 1 1 calc R U . . .
C8 C 0.6536(3) 0.56693(16) 0.53839(8) 0.0149(3) Uani 1 1 d . . . . .
C10 C 0.4812(3) 0.64813(18) 0.64344(9) 0.0215(4) Uani 1 1 d . . . . .
H10 H 0.364947 0.644455 0.676231 0.026 Uiso 1 1 calc R U . . .
C11 C 0.6498(4) 0.73956(18) 0.65171(9) 0.0221(4) Uani 1 1 d . . . . .
H11 H 0.648458 0.798204 0.690104 0.027 Uiso 1 1 calc R U . . .
C12 C 0.8195(4) 0.74471(18) 0.60382(9) 0.0219(4) Uani 1 1 d . . . . .
H12 H 0.934790 0.806575 0.609647 0.026 Uiso 1 1 calc R U . . .
C13 C 0.8213(3) 0.65927(17) 0.54707(9) 0.0187(3) Uani 1 1 d . . . . .
H13 H 0.937159 0.663912 0.514177 0.022 Uiso 1 1 calc R U . . .

loop_
_atom_site_aniso_label
_atom_site_aniso_U_11
_atom_site_aniso_U_22
_atom_site_aniso_U_33
_atom_site_aniso_U_23
_atom_site_aniso_U_13
_atom_site_aniso_U_12
O1 0.0171(6) 0.0245(6) 0.0185(6) 0.0099(5) -0.0018(5) -0.0016(5)
N1 0.0154(7) 0.0166(6) 0.0138(6) 0.0013(5) -0.0012(5) 0.0009(6)
C1 0.0217(9) 0.0262(9) 0.0186(8) 0.0106(6) -0.0006(7) 0.0017(7)
O2 0.0154(6) 0.0351(7) 0.0229(7) 0.0092(6) -0.0048(5) -0.0041(6)
N2 0.0139(7) 0.0183(6) 0.0118(6) 0.0012(5) -0.0009(5) 0.0011(6)
C2 0.0151(8) 0.0158(7) 0.0133(7) 0.0005(5) 0.0002(6) 0.0025(6)
C3 0.0134(8) 0.0141(7) 0.0129(6) 0.0009(5) -0.0005(6) -0.0001(6)
N3 0.0125(7) 0.0165(6) 0.0130(6) 0.0004(5) 0.0004(5) -0.0024(5)
C4 0.0135(8) 0.0163(7) 0.0137(7) 0.0000(5) -0.0001(6) 0.0022(6)
C5 0.0116(8) 0.0182(7) 0.0190(7) -0.0009(6) 0.0004(6) 0.0006(7)
C6 0.0124(7) 0.0145(7) 0.0139(7) 0.0000(5) 0.0009(6) -0.0002(6)
C7 0.0122(8) 0.0169(7) 0.0127(7) 0.0017(5) -0.0001(6) 0.0019(6)
C9 0.0177(8) 0.0205(7) 0.0159(7) 0.0013(6) 0.0003(6) 0.0001(7)
C8 0.0151(8) 0.0167(7) 0.0130(7) 0.0009(5) -0.0012(6) 0.0017(6)
C10 0.0231(10) 0.0259(8) 0.0156(8) -0.0004(6) 0.0031(7) 0.0036(8)
C11 0.0306(11) 0.0195(8) 0.0164(8) -0.0036(6) -0.0007(7) 0.0034(7)
C12 0.0265(10) 0.0183(7) 0.0209(8) -0.0019(6) -0.0013(7) -0.0030(8)
C13 0.0189(9) 0.0189(7) 0.0184(8) -0.0010(6) 0.0011(7) -0.0011(7)

loop_
_atom_type_symbol
_atom_type_description
_atom_type_scat_dispersion_real
_atom_type_scat_dispersion_imag
_atom_type_scat_source
C C 0.0033 0.0016 'International Tables Vol C Tables 4.2.6.8 and 6.1.1.4'
H H 0.0000 0.0000 'International Tables Vol C Tables 4.2.6.8 and 6.1.1.4'
N N 0.0061 0.0033 'International Tables Vol C Tables 4.2.6.8 and 6.1.1.4'
O O 0.0106 0.0060 'International Tables Vol C Tables 4.2.6.8 and 6.1.1.4'

loop_
_geom_angle_atom_site_label_1
_geom_angle_atom_site_label_2
_geom_angle_atom_site_label_3
_geom_angle
_geom_angle_site_symmetry_1
_geom_angle_site_symmetry_3
_geom_angle_publ_flag
C2 O1 C1 115.26(14) . . ?
C4 N1 C5 104.55(13) . . ?
C4 N1 H1 110.7(15) . . ?
C5 N1 H1 108.6(14) . . ?
O1 C1 H1A 109.5 . . ?
O1 C1 H1B 109.5 . . ?
H1A C1 H1B 109.5 . . ?
O1 C1 H1C 109.5 . . ?
H1A C1 H1C 109.5 . . ?
H1B C1 H1C 109.5 . . ?
C7 N2 N3 110.16(14) . . ?
O2 C2 O1 124.00(16) . . ?
O2 C2 C3 125.16(16) . . ?
O1 C2 C3 110.83(14) . . ?
N3 C3 C2 111.69(14) . . ?
N3 C3 C4 110.94(13) . . ?
C2 C3 C4 112.29(13) . . ?
N3 C3 C6 103.07(12) . . ?
C2 C3 C6 114.97(13) . . ?
C4 C3 C6 103.25(14) . . ?
N2 N3 C3 109.69(13) . . ?
N2 N3 H3 109.2(14) . . ?
C3 N3 H3 115.1(14) . . ?
N1 C4 C3 105.50(13) . . ?
N1 C4 H4A 110.6 . . ?
C3 C4 H4A 110.6 . . ?
N1 C4 H4AB 110.6 . . ?
C3 C4 H4AB 110.6 . . ?
H4A C4 H4AB 108.8 . . ?
N1 C5 C6 107.22(13) . . ?
N1 C5 H5A 110.3 . . ?
C6 C5 H5A 110.3 . . ?
N1 C5 H5AB 110.3 . . ?
C6 C5 H5AB 110.3 . . ?
H5A C5 H5AB 108.5 . . ?
C7 C6 C3 100.86(13) . . ?
C7 C6 C5 114.06(13) . . ?
C3 C6 C5 104.33(13) . . ?
C7 C6 H6 112.3 . . ?
C3 C6 H6 112.3 . . ?
C5 C6 H6 112.3 . . ?
N2 C7 C8 121.48(15) . . ?
N2 C7 C6 113.63(14) . . ?
C8 C7 C6 124.89(15) . . ?
C10 C9 C8 120.63(17) . . ?
C10 C9 H9 119.7 . . ?
C8 C9 H9 119.7 . . ?
C13 C8 C9 118.85(15) . . ?
C13 C8 C7 120.54(15) . . ?
C9 C8 C7 120.58(16) . . ?
C9 C10 C11 120.02(18) . . ?
C9 C10 H10 120.0 . . ?
C11 C10 H10 120.0 . . ?
C12 C11 C10 119.91(16) . . ?
C12 C11 H11 120.0 . . ?
C10 C11 H11 120.0 . . ?
C11 C12 C13 120.22(18) . . ?
C11 C12 H12 119.9 . . ?
C13 C12 H12 119.9 . . ?
C12 C13 C8 120.37(17) . . ?
C12 C13 H13 119.8 . . ?
C8 C13 H13 119.8 . . ?

loop_
_geom_bond_atom_site_label_1
_geom_bond_atom_site_label_2
_geom_bond_distance
_geom_bond_site_symmetry_2
_geom_bond_publ_flag
O1 C2 1.338(2) . ?
O1 C1 1.449(2) . ?
N1 C4 1.457(2) . ?
N1 C5 1.468(2) . ?
N1 H1 0.90(2) . ?
C1 H1A 0.9800 . ?
C1 H1B 0.9800 . ?
C1 H1C 0.9800 . ?
O2 C2 1.200(2) . ?
N2 C7 1.288(2) . ?
N2 N3 1.3981(19) . ?
C2 C3 1.518(2) . ?
C3 N3 1.480(2) . ?
C3 C4 1.553(2) . ?
C3 C6 1.553(2) . ?
N3 H3 0.90(2) . ?
C4 H4A 0.9900 . ?
C4 H4AB 0.9900 . ?
C5 C6 1.556(2) . ?
C5 H5A 0.9900 . ?
C5 H5AB 0.9900 . ?
C6 C7 1.510(2) . ?
C6 H6 1.0000 . ?
C7 C8 1.469(2) . ?
C9 C10 1.388(2) . ?
C9 C8 1.404(2) . ?
C9 H9 0.9500 . ?
C8 C13 1.398(2) . ?
C10 C11 1.395(3) . ?
C10 H10 0.9500 . ?
C11 C12 1.387(3) . ?
C11 H11 0.9500 . ?
C12 C13 1.397(2) . ?
C12 H12 0.9500 . ?
C13 H13 0.9500 . ?

loop_
_geom_hbond_atom_site_label_D
_geom_hbond_atom_site_label_H
_geom_hbond_atom_site_label_A
_geom_hbond_distance_DH
_geom_hbond_distance_HA
_geom_hbond_distance_DA
_geom_hbond_angle_DHA
_geom_hbond_site_symmetry_A
_geom_hbond_publ_flag
N1 H1 N2 0.90(2) 2.20(2) 3.043(2) 156(2) 4_556 yes
C1 H1A N1 0.98 2.69 3.646(2) 165.6 3_755 yes
N3 H3 N1 0.90(2) 2.29(2) 3.079(2) 147.0(19) 1_455 yes

loop_
_geom_torsion_atom_site_label_1
_geom_torsion_atom_site_label_2
_geom_torsion_atom_site_label_3
_geom_torsion_atom_site_label_4
_geom_torsion
_geom_torsion_site_symmetry_1
_geom_torsion_site_symmetry_2
_geom_torsion_site_symmetry_3
_geom_torsion_site_symmetry_4
_geom_torsion_publ_flag
C1 O1 C2 O2 -2.0(2) . . . . ?
C1 O1 C2 C3 176.81(14) . . . . ?
O2 C2 C3 N3 -9.2(2) . . . . ?
O1 C2 C3 N3 171.98(13) . . . . ?
O2 C2 C3 C4 116.12(19) . . . . ?
O1 C2 C3 C4 -62.66(18) . . . . ?
O2 C2 C3 C6 -126.22(19) . . . . ?
O1 C2 C3 C6 55.00(18) . . . . ?
C7 N2 N3 C3 -11.14(19) . . . . ?
C2 C3 N3 N2 -107.90(15) . . . . ?
C4 C3 N3 N2 126.00(14) . . . . ?
C6 C3 N3 N2 16.07(17) . . . . ?
C5 N1 C4 C3 -40.13(17) . . . . ?
N3 C3 C4 N1 -78.14(16) . . . . ?
C2 C3 C4 N1 156.09(14) . . . . ?
C6 C3 C4 N1 31.67(16) . . . . ?
C4 N1 C5 C6 32.59(17) . . . . ?
N3 C3 C6 C7 -14.30(15) . . . . ?
C2 C3 C6 C7 107.48(15) . . . . ?
C4 C3 C6 C7 -129.87(13) . . . . ?
N3 C3 C6 C5 104.22(14) . . . . ?
C2 C3 C6 C5 -134.00(14) . . . . ?
C4 C3 C6 C5 -11.35(15) . . . . ?
N1 C5 C6 C7 96.87(16) . . . . ?
N1 C5 C6 C3 -12.21(16) . . . . ?
N3 N2 C7 C8 -179.53(14) . . . . ?
N3 N2 C7 C6 0.69(19) . . . . ?
C3 C6 C7 N2 9.13(18) . . . . ?
C5 C6 C7 N2 -102.07(17) . . . . ?
C3 C6 C7 C8 -170.65(15) . . . . ?
C5 C6 C7 C8 78.16(19) . . . . ?
C10 C9 C8 C13 -0.2(3) . . . . ?
C10 C9 C8 C7 -178.13(16) . . . . ?
N2 C7 C8 C13 171.82(16) . . . . ?
C6 C7 C8 C13 -8.4(2) . . . . ?
N2 C7 C8 C9 -10.2(2) . . . . ?
C6 C7 C8 C9 169.51(16) . . . . ?
C8 C9 C10 C11 -0.1(3) . . . . ?
C9 C10 C11 C12 -0.1(3) . . . . ?
C10 C11 C12 C13 0.4(3) . . . . ?
C11 C12 C13 C8 -0.7(3) . . . . ?
C9 C8 C13 C12 0.5(3) . . . . ?
C7 C8 C13 C12 178.50(16) . . . . ?
